data_1010025
loop_
_publ_author_name
'Buerger, M J'

_publ_section_title
;
The Symmetry and Crystal Structure of the Minerals of the Arsenopyrite
Group.
;
_journal_coden_ASTM ZEKGAX
_journal_name_full
;
Zeitschrift fuer Kristallographie, Kristallgeometrie, Kristallphysik,
Kristallchemie (-144,1977)
;
_journal_page_first 83
_journal_page_last 113
_journal_volume 95
_journal_year 1936
_chemical_formula_structural 'Fe As S'
_chemical_formula_sum 'As Fe S'
_chemical_name_systematic 'Iron arsenide sulfide (1/1/1)'
_space_group_crystal_system monoclinic
_space_group_IT_number 14
_space_group_name_Hall '-P 2ybc (x+1/2*z,y,1/2*z)'
_space_group_name_H-M_alt 'B 1 21/d 1'
_cell_angle_alpha 90
_cell_angle_beta 90
_cell_angle_gamma 90
_cell_formula_units_Z 8
_cell_length_a 9.51
_cell_length_b 5.65
_cell_length_c 6.42
_cell_volume 345.0
_cod_depositor_comments
;
 Updating space group information.

 2018-06-13,
 Antanas Vaitkus
;
_cod_database_code 1010025

loop_
_space_group_symop_id
_space_group_symop_operation_xyz
1 x,y,z
2 -x,-y,-z
3 1/4-x,1/2+y,1/4-z
4 3/4+x,1/2-y,3/4+z
5 1/2+x,y,1/2+z
6 1/2-x,-y,1/2-z
7 3/4-x,1/2+y,3/4-z
8 1/4+x,1/2-y,1/4+z

loop_
_atom_site_label
_atom_site_type_symbol
_atom_site_symmetry_multiplicity
_atom_site_Wyckoff_symbol
_atom_site_fract_x
_atom_site_fract_y
_atom_site_fract_z
_atom_site_occupancy
_atom_site_attached_hydrogens
_atom_site_calc_flag
Fe1 Fe2+ 8 ? 0. 0. 0.275 1. 0 d
As1 As0 8 ? 0.147 0.128 0. 1. 0 d
S1 S2- 8 ? 0.167 0.132 0.5 1. 0 d

loop_
_atom_type_symbol
_atom_type_oxidation_number
Fe2+ 2.000
As0 0.000
S2- -2.000
